data_7227238
loop_
_publ_author_name
'Sato, M.'
'Takeda, T.'
'Hoshino, N.'
'Akutagawa, T.'

_publ_section_title
;
 Electronic and crystal structures of 1,2,3-triazole-fused p-benzoquinone
 derivatives
;
_journal_issue 6
_journal_name_full CrystEngComm
_journal_page_first 910
_journal_paper_doi 10.1039/C6CE02167K
_journal_volume 19
_journal_year 2017
_chemical_formula_moiety 'C36 H12 N8 O8'
_chemical_formula_sum 'C36 H12 N8 O8'
_chemical_formula_weight 684.54
_space_group_crystal_system monoclinic
_space_group_IT_number 14
_space_group_name_Hall '-P 2ybc'
_space_group_name_H-M_alt 'P 1 21/c 1'
_symmetry_space_group_name_Hall '-P 2ybc'
_symmetry_space_group_name_H-M 'P 1 21/c 1'
_atom_sites_solution_hydrogens geom
_atom_sites_solution_primary direct
_atom_sites_solution_secondary difmap
_audit_update_record
;
2016-09-24 deposited with the CCDC.
2016-12-05 downloaded from the CCDC.
;
_cell_angle_alpha 90.0000
_cell_angle_beta 90.6290
_cell_angle_gamma 90.0000
_cell_formula_units_Z 2
_cell_length_a 10.0971
_cell_length_b 19.4344
_cell_length_c 7.5505
_cell_measurement_reflns_used 10813
_cell_measurement_temperature 100
_cell_measurement_theta_max 68.20
_cell_measurement_theta_min 4.38
_cell_volume 1481.553
_computing_cell_refinement 'RAPID AUTO'
_computing_data_collection 'RAPID AUTO (Rigaku, ????)'
_computing_data_reduction 'RAPID AUTO'
_computing_molecular_graphics 'CrystalStructure 4.1'
_computing_publication_material 'CrystalStructure 4.1 (Rigaku, 2014)'
_computing_structure_refinement 'SHELXL97 (Sheldrick, 2008)'
_computing_structure_solution 'SHELXD97 (Sheldrick, 2008)'
_diffrn_ambient_temperature 100
_diffrn_detector_area_resol_mean 10.000
_diffrn_measured_fraction_theta_full 0.985
_diffrn_measured_fraction_theta_max 0.985
_diffrn_measurement_device_type 'Rigaku R-AXIS RAPID'
_diffrn_measurement_method \w
_diffrn_radiation_type 'Cu K\a'
_diffrn_radiation_wavelength 1.54187
_diffrn_reflns_av_R_equivalents 0.0335
_diffrn_reflns_Laue_measured_fraction_full 0.000
_diffrn_reflns_Laue_measured_fraction_max 0.000
_diffrn_reflns_limit_h_max 12
_diffrn_reflns_limit_h_min -12
_diffrn_reflns_limit_k_max 23
_diffrn_reflns_limit_k_min -22
_diffrn_reflns_limit_l_max 9
_diffrn_reflns_limit_l_min -8
_diffrn_reflns_number 15693
_diffrn_reflns_point_group_measured_fraction_full 0.000
_diffrn_reflns_point_group_measured_fraction_max 0.000
_diffrn_reflns_theta_full 68.210
_diffrn_reflns_theta_max 68.210
_diffrn_reflns_theta_min 4.379
_diffrn_standards_number 0
_exptl_absorpt_coefficient_mu 0.955
_exptl_absorpt_correction_T_max 0.981
_exptl_absorpt_correction_T_min 0.819
_exptl_absorpt_correction_type multi-scan
_exptl_absorpt_process_details 'ABSCOR (Rigaku, 1995)'
_exptl_crystal_colour black
_exptl_crystal_density_diffrn 1.534
_exptl_crystal_density_method 'not measured'
_exptl_crystal_description block
_exptl_crystal_F_000 696.00
_exptl_crystal_size_max 0.050
_exptl_crystal_size_mid 0.020
_exptl_crystal_size_min 0.020
_refine_diff_density_max 0.64
_refine_diff_density_min -0.29
_refine_ls_extinction_method none
_refine_ls_goodness_of_fit_ref 1.100
_refine_ls_hydrogen_treatment refxyz
_refine_ls_number_parameters 259
_refine_ls_number_reflns 2658
_refine_ls_number_restraints 0
_refine_ls_R_factor_all 0.0566
_refine_ls_R_factor_gt 0.0521
_refine_ls_shift/su_max 0.000
_refine_ls_structure_factor_coef Fsqd
_refine_ls_weighting_details 'w = 1/[\s^2^(Fo^2^)+(0.0919P)^2^+1.0414P] where P=(Fo^2^+2Fc^2^)/3'
_refine_ls_weighting_scheme calc
_refine_ls_wR_factor_gt 0.1557
_refine_ls_wR_factor_ref 0.1605
_reflns_number_gt 2317
_reflns_number_total 2658
_reflns_threshold_expression F^2^>2.0\s(F^2^)
_cod_data_source_file c6ce02167k2.cif
_cod_data_source_block BTABQ-cor1
_cod_depositor_comments 'Adding full bibliography for 7227231--7227238.cif.'
_cod_original_cell_volume 1481.5505
_cod_database_code 7227238

loop_
_symmetry_equiv_pos_site_id
_space_group_symop_operation_xyz
1 +X,+Y,+Z
2 -X,1/2+Y,1/2-Z
3 -X,-Y,-Z
4 +X,1/2-Y,1/2+Z

loop_
_atom_site_label
_atom_site_type_symbol
_atom_site_fract_x
_atom_site_fract_y
_atom_site_fract_z
_atom_site_U_iso_or_equiv
_atom_site_adp_type
_atom_site_occupancy
_atom_site_site_symmetry_multiplicity
_atom_site_calc_flag
O19 O 0.66765(14) 0.52049(7) 0.17654(19) 0.0256(4) Uani 1 4 d
O20 O 0.94948(14) 0.33500(7) -0.2155(2) 0.0256(4) Uani 1 4 d
O25 O 0.76935(15) 0.66250(8) 0.2728(2) 0.0306(4) Uani 1 4 d
O26 O 0.34917(16) 0.24556(8) 0.9674(2) 0.0358(4) Uani 1 4 d
N21 N 0.55690(17) 0.38563(9) 0.0601(2) 0.0257(4) Uani 1 4 d
N22 N 0.56241(17) 0.32428(9) -0.0176(2) 0.0263(4) Uani 1 4 d
N23 N 0.67538(17) 0.30807(9) -0.0965(2) 0.0250(4) Uani 1 4 d
N24 N 1.07184(16) 0.45222(8) -0.0990(2) 0.0211(4) Uani 1 4 d
C1 C 0.7226(2) 0.37329(11) 0.4512(3) 0.0272(5) Uani 1 4 d
C2 C 0.8578(2) 0.37959(10) 0.4016(3) 0.0232(5) Uani 1 4 d
C3 C 0.9244(2) 0.32738(11) 0.3035(3) 0.0272(5) Uani 1 4 d
C4 C 1.0536(2) 0.33471(11) 0.2581(3) 0.0265(5) Uani 1 4 d
C5 C 0.9287(2) 0.43958(10) 0.4501(3) 0.0222(4) Uani 1 4 d
C6 C 1.06433(19) 0.44678(10) 0.4042(3) 0.0217(4) Uani 1 4 d
C7 C 1.1286(2) 0.39429(10) 0.3064(3) 0.0240(5) Uani 1 4 d
C8 C 1.2626(2) 0.40364(11) 0.2593(3) 0.0269(5) Uani 1 4 d
C9 C 1.13589(19) 0.50722(10) 0.4534(3) 0.0212(4) Uani 1 4 d
C10 C 1.3318(2) 0.46157(11) 0.3073(3) 0.0264(5) Uani 1 4 d
C11 C 1.2703(2) 0.51469(11) 0.4064(3) 0.0243(5) Uani 1 4 d
C12 C 1.3392(2) 0.57578(11) 0.4571(3) 0.0270(5) Uani 1 4 d
C13 C 0.72941(19) 0.47825(10) 0.0923(3) 0.0215(4) Uani 1 4 d
C14 C 0.67732(19) 0.41178(10) 0.0302(3) 0.0221(4) Uani 1 4 d
C15 C 0.7502(2) 0.36387(10) -0.0667(3) 0.0222(4) Uani 1 4 d
C16 C 0.88681(19) 0.37460(10) -0.1235(3) 0.0218(4) Uani 1 4 d
C17 C 0.94594(19) 0.44133(10) -0.0578(3) 0.0202(4) Uani 1 4 d
C18 C 1.12707(19) 0.51050(10) -0.0426(3) 0.0203(4) Uani 1 4 d
H8 H 1.313(3) 0.3672(14) 0.186(4) 0.037(7) Uiso 1 4 d
H4 H 1.098(3) 0.2986(14) 0.190(4) 0.033(6) Uiso 1 4 d
H3 H 0.871(2) 0.2869(13) 0.272(3) 0.029(6) Uiso 1 4 d
H1B H 0.677(3) 0.3331(14) 0.423(3) 0.031(6) Uiso 1 4 d
H12B H 1.430(3) 0.5800(12) 0.419(3) 0.028(6) Uiso 1 4 d
H10 H 1.425(3) 0.4682(12) 0.274(3) 0.027(6) Uiso 1 4 d

loop_
_atom_site_aniso_label
_atom_site_aniso_U_11
_atom_site_aniso_U_22
_atom_site_aniso_U_33
_atom_site_aniso_U_12
_atom_site_aniso_U_13
_atom_site_aniso_U_23
O19 0.0209(7) 0.0253(8) 0.0308(8) 0.0014(6) 0.0037(6) -0.0010(6)
O20 0.0233(7) 0.0218(7) 0.0319(8) -0.0001(6) 0.0039(6) -0.0019(6)
O25 0.0284(8) 0.0279(8) 0.0354(9) 0.0042(6) 0.0033(6) -0.0016(6)
O26 0.0274(9) 0.0373(9) 0.0426(10) -0.0115(6) -0.0036(7) 0.0057(7)
N21 0.0202(9) 0.0251(9) 0.0319(10) -0.0025(7) 0.0010(7) -0.0004(7)
N22 0.0214(9) 0.0263(9) 0.0313(10) -0.0027(7) 0.0019(7) -0.0010(7)
N23 0.0207(9) 0.0238(9) 0.0306(10) -0.0028(7) 0.0013(7) 0.0006(7)
N24 0.0190(8) 0.0214(9) 0.0228(9) 0.0008(6) 0.0002(7) 0.0024(7)
C1 0.0275(11) 0.0274(11) 0.0266(11) -0.0056(9) -0.0032(9) 0.0051(8)
C2 0.0244(10) 0.0220(10) 0.0232(11) -0.0010(8) -0.0017(8) 0.0037(8)
C3 0.0326(12) 0.0204(11) 0.0286(12) -0.0007(9) -0.0043(9) 0.0024(8)
C4 0.0314(11) 0.0215(10) 0.0265(11) 0.0058(8) -0.0011(9) 0.0002(8)
C5 0.0228(10) 0.0228(10) 0.0208(10) 0.0006(8) -0.0011(8) 0.0048(8)
C6 0.0210(10) 0.0224(10) 0.0215(10) 0.0025(8) -0.0009(8) 0.0037(8)
C7 0.0250(10) 0.0230(10) 0.0240(11) 0.0042(8) -0.0021(8) 0.0029(8)
C8 0.0257(11) 0.0281(11) 0.0268(11) 0.0077(8) 0.0012(9) 0.0021(9)
C9 0.0201(10) 0.0227(10) 0.0207(10) 0.0011(8) -0.0007(8) 0.0039(8)
C10 0.0201(11) 0.0321(11) 0.0271(11) 0.0046(8) 0.0005(8) 0.0036(9)
C11 0.0214(11) 0.0287(11) 0.0227(11) 0.0014(8) -0.0011(8) 0.0049(8)
C12 0.0214(11) 0.0326(12) 0.0268(12) -0.0029(8) -0.0012(8) 0.0061(9)
C13 0.0193(10) 0.0225(10) 0.0225(10) 0.0015(8) -0.0001(8) 0.0032(8)
C14 0.0172(10) 0.0242(10) 0.0248(11) -0.0006(8) -0.0000(8) 0.0029(8)
C15 0.0208(10) 0.0215(10) 0.0243(11) -0.0023(8) 0.0001(8) 0.0023(8)
C16 0.0208(10) 0.0211(10) 0.0235(11) 0.0010(8) -0.0001(8) 0.0025(8)
C17 0.0179(9) 0.0208(10) 0.0219(10) 0.0008(7) -0.0001(8) 0.0031(8)
C18 0.0194(10) 0.0191(10) 0.0222(10) 0.0001(7) -0.0010(8) 0.0030(7)

loop_
_atom_type_symbol
_atom_type_description
_atom_type_scat_dispersion_real
_atom_type_scat_dispersion_imag
_atom_type_scat_source
C C 0.0181 0.0091
;
International Tables for Crystallography
(Vol. C, Tables 4.2.6.8 and 6.1.1.4)
;
H H 0.0000 0.0000
;
International Tables for Crystallography
(Vol. C, Table 6.1.1.4)
;
O O 0.0492 0.0322
;
International Tables for Crystallography
(Vol. C, Tables 4.2.6.8 and 6.1.1.4)
;
N N 0.0311 0.0180
;
International Tables for Crystallography
(Vol. C, Tables 4.2.6.8 and 6.1.1.4)
;

loop_
_geom_angle_atom_site_label_1
_geom_angle_atom_site_label_2
_geom_angle_atom_site_label_3
_geom_angle
_geom_angle_publ_flag
_geom_angle_site_symmetry_1
_geom_angle_site_symmetry_3
N22 N21 C14 102.90(16) yes . .
N21 N22 N23 116.73(17) yes . .
N22 N23 C15 102.58(16) yes . .
C17 N24 C18 117.35(17) yes . .
C2 C1 C12 121.1(2) yes . 3_766
C1 C2 C3 122.21(19) yes . .
C1 C2 C5 119.10(18) yes . .
C3 C2 C5 118.69(18) yes . .
C2 C3 C4 121.0(2) yes . .
C3 C4 C7 121.9(2) yes . .
C2 C5 C6 120.23(18) yes . .
C2 C5 C9 119.79(18) yes . 3_766
C6 C5 C9 119.98(18) yes . 3_766
C5 C6 C7 120.16(18) yes . .
C5 C6 C9 120.24(18) yes . .
C7 C6 C9 119.59(18) yes . .
C4 C7 C6 118.09(18) yes . .
C4 C7 C8 123.07(19) yes . .
C6 C7 C8 118.83(18) yes . .
C7 C8 C10 121.66(19) yes . .
C5 C9 C6 119.79(17) yes 3_766 .
C5 C9 C11 119.94(18) yes 3_766 .
C6 C9 C11 120.28(18) yes . .
C8 C10 C11 120.73(19) yes . .
C9 C11 C10 118.90(19) yes . .
C9 C11 C12 119.01(19) yes . .
C10 C11 C12 122.09(19) yes . .
C1 C12 C11 121.0(2) yes 3_766 .
O19 C13 C14 125.24(18) yes . .
O19 C13 C18 121.96(17) yes . 3_765
C14 C13 C18 112.79(16) yes . 3_765
N21 C14 C13 127.02(18) yes . .
N21 C14 C15 108.62(17) yes . .
C13 C14 C15 124.32(18) yes . .
N23 C15 C14 109.16(18) yes . .
N23 C15 C16 126.69(18) yes . .
C14 C15 C16 124.15(18) yes . .
O20 C16 C15 125.03(18) yes . .
O20 C16 C17 121.61(17) yes . .
C15 C16 C17 113.36(16) yes . .
N24 C17 C16 115.84(17) yes . .
N24 C17 C18 121.64(18) yes . 3_765
C16 C17 C18 122.51(17) yes . 3_765
N24 C18 C13 116.23(17) yes . 3_765
N24 C18 C17 121.00(17) yes . 3_765
C13 C18 C17 122.77(17) yes 3_765 3_765
C2 C1 H1B 118.9(16) no . .
C12 C1 H1B 119.9(16) no 3_766 .
C2 C3 H3 115.9(15) no . .
C4 C3 H3 123.2(15) no . .
C3 C4 H4 120.0(15) no . .
C7 C4 H4 118.2(15) no . .
C7 C8 H8 121.7(15) no . .
C10 C8 H8 116.7(15) no . .
C8 C10 H10 121.8(14) no . .
C11 C10 H10 117.5(14) no . .
C1 C12 H12B 122.0(14) no 3_766 .
C11 C12 H12B 116.9(14) no . .

loop_
_geom_bond_atom_site_label_1
_geom_bond_atom_site_label_2
_geom_bond_distance
_geom_bond_publ_flag
_geom_bond_site_symmetry_2
O19 C13 1.215(2) yes .
O20 C16 1.218(2) yes .
N21 N22 1.330(2) yes .
N21 C14 1.339(3) yes .
N22 N23 1.330(2) yes .
N23 C15 1.339(3) yes .
N24 C17 1.329(3) yes .
N24 C18 1.330(2) yes .
C1 C2 1.425(3) yes .
C1 C12 1.363(3) yes 3_766
C2 C3 1.429(3) yes .
C2 C5 1.414(3) yes .
C3 C4 1.360(3) yes .
C4 C7 1.429(3) yes .
C5 C6 1.423(3) yes .
C5 C9 1.427(3) yes 3_766
C6 C7 1.420(3) yes .
C6 C9 1.426(3) yes .
C7 C8 1.414(3) yes .
C8 C10 1.372(3) yes .
C9 C11 1.414(3) yes .
C10 C11 1.422(3) yes .
C11 C12 1.426(3) yes .
C13 C14 1.470(3) yes .
C13 C18 1.517(3) yes 3_765
C14 C15 1.398(3) yes .
C15 C16 1.464(3) yes .
C16 C17 1.509(3) yes .
C17 C18 1.417(3) yes 3_765
C1 H1B 0.93(3) no .
C3 H3 0.98(3) no .
C4 H4 0.98(3) no .
C8 H8 1.03(3) no .
C10 H10 0.98(3) no .
C12 H12B 0.97(3) no .

loop_
_geom_contact_atom_site_label_1
_geom_contact_atom_site_label_2
_geom_contact_distance
_geom_contact_publ_flag
_geom_contact_site_symmetry_2
O19 N21 2.979(2) no .
O19 N24 2.753(2) no 3_765
O20 N23 2.966(2) no .
O20 N24 2.733(2) no .
N22 C13 3.529(3) no .
N22 C16 3.519(3) no .
N24 N24 2.799(2) no 3_765
C1 C9 2.816(3) no 3_766
C2 C7 2.849(3) no .
C2 C11 2.835(3) no 3_766
C3 C6 2.817(3) no .
C4 C5 2.809(3) no .
C5 C5 2.852(3) no 3_766
C5 C12 2.818(3) no 3_766
C6 C6 2.847(3) no 3_766
C6 C10 2.820(3) no .
C7 C11 2.841(3) no .
C8 C9 2.807(3) no .
C9 C9 2.854(3) no 3_766
C13 C16 3.049(3) no .
C14 C17 2.858(3) no .
C15 C18 2.856(3) no 3_765
C17 C17 2.671(3) no 3_765
C18 C18 2.684(3) no 3_765
O19 O25 3.030(2) no .
O19 N21 3.402(2) no 3_665
O19 C1 3.573(3) no .
O19 C9 3.451(2) no 3_766
O19 C11 3.276(2) no 3_766
O19 C12 3.341(3) no 3_766
O20 O25 2.877(2) no 3_765
O20 C1 3.465(3) no 1_554
O20 C2 3.147(3) no 1_554
O20 C3 3.169(3) no 4_554
O20 C4 3.468(3) no 4_554
O20 C5 3.246(2) no 1_554
O25 O19 3.030(2) no .
O25 O20 2.877(2) no 3_765
O25 O26 2.817(2) no 2_656
O25 O26 2.805(2) no 3_666
O25 N24 3.052(2) no 3_765
O25 C7 3.507(3) no 3_766
O26 O25 2.817(2) no 2_646
O26 O25 2.805(2) no 3_666
O26 N21 3.502(2) no 1_556
O26 N22 2.643(2) no 1_556
O26 N23 3.549(2) no 1_556
O26 C8 3.407(3) no 4_455
N21 O19 3.402(2) no 3_665
N21 O26 3.502(2) no 1_554
N21 C1 3.387(3) no .
N21 C8 3.364(3) no 1_455
N21 C10 3.305(3) no 1_455
N22 O26 2.643(2) no 1_554
N23 O26 3.549(2) no 1_554
N23 C1 3.574(3) no 4_554
N23 C12 3.539(3) no 3_765
N24 O25 3.052(2) no 3_765
N24 C4 3.539(3) no .
N24 C5 3.384(3) no 3_765
N24 C6 3.314(3) no 3_765
N24 C7 3.305(3) no .
N24 C8 3.436(3) no .
N24 C9 3.472(3) no 3_765
C1 O19 3.573(3) no .
C1 O20 3.465(3) no 1_556
C1 N21 3.387(3) no .
C1 N23 3.574(3) no 4_555
C1 C13 3.393(3) no .
C1 C14 3.293(3) no .
C1 C16 3.597(3) no 1_556
C2 O20 3.147(3) no 1_556
C2 C13 3.278(3) no .
C2 C14 3.386(3) no .
C2 C16 3.595(3) no 1_556
C2 C18 3.456(3) no 3_765
C3 O20 3.169(3) no 4_555
C3 C15 3.362(3) no .
C3 C16 3.370(3) no .
C3 C17 3.522(3) no .
C4 O20 3.468(3) no 4_555
C4 N24 3.539(3) no .
C4 C16 3.411(3) no .
C4 C17 3.333(3) no .
C5 O20 3.246(2) no 1_556
C5 N24 3.384(3) no 3_765
C5 C13 3.434(3) no .
C5 C16 3.488(3) no 1_556
C5 C18 3.269(3) no 3_765
C6 N24 3.314(3) no 3_765
C6 C17 3.402(3) no 3_765
C6 C18 3.429(3) no 3_765
C7 O25 3.507(3) no 3_766
C7 N24 3.305(3) no .
C7 C17 3.419(3) no .
C7 C18 3.470(3) no .
C8 O26 3.407(3) no 4_654
C8 N21 3.364(3) no 1_655
C8 N24 3.436(3) no .
C8 C13 3.511(3) no 3_765
C8 C18 3.363(3) no .
C9 O19 3.451(2) no 3_766
C9 N24 3.472(3) no 3_765
C9 C16 3.394(3) no 3_765
C9 C17 3.248(3) no 3_765
C10 N21 3.305(3) no 1_655
C10 C13 3.288(3) no 3_765
C10 C14 3.543(3) no 3_765
C10 C18 3.469(3) no .
C11 O19 3.276(2) no 3_766
C11 C15 3.490(3) no 3_765
C11 C16 3.411(3) no 3_765
C11 C17 3.507(3) no 3_765
C12 O19 3.341(3) no 3_766
C12 N23 3.539(3) no 3_765
C12 C15 3.289(3) no 3_765
C12 C16 3.515(3) no 3_765
C13 C1 3.393(3) no .
C13 C2 3.278(3) no .
C13 C5 3.434(3) no .
C13 C8 3.511(3) no 3_765
C13 C10 3.288(3) no 3_765
C14 C1 3.293(3) no .
C14 C2 3.386(3) no .
C14 C10 3.543(3) no 3_765
C15 C3 3.362(3) no .
C15 C11 3.490(3) no 3_765
C15 C12 3.289(3) no 3_765
C16 C1 3.597(3) no 1_554
C16 C2 3.595(3) no 1_554
C16 C3 3.370(3) no .
C16 C4 3.411(3) no .
C16 C5 3.488(3) no 1_554
C16 C9 3.394(3) no 3_765
C16 C11 3.411(3) no 3_765
C16 C12 3.515(3) no 3_765
C17 C3 3.522(3) no .
C17 C4 3.333(3) no .
C17 C6 3.402(3) no 3_765
C17 C7 3.419(3) no .
C17 C9 3.248(3) no 3_765
C17 C11 3.507(3) no 3_765
C18 C2 3.456(3) no 3_765
C18 C5 3.269(3) no 3_765
C18 C6 3.429(3) no 3_765
C18 C7 3.470(3) no .
C18 C8 3.363(3) no .
C18 C10 3.469(3) no .
C1 H3 2.64(3) no .
C2 H4 3.32(3) no .
C2 H12B 3.31(3) no 3_766
C3 H1B 2.66(3) no .
C4 H8 2.76(3) no .
C5 H3 3.31(3) no .
C5 H1B 3.28(3) no .
C6 H8 3.39(3) no .
C6 H4 3.32(3) no .
C7 H3 3.34(3) no .
C7 H10 3.33(3) no .
C8 H4 2.68(3) no .
C9 H12B 3.30(3) no .
C9 H10 3.32(3) no .
C10 H12B 2.64(2) no .
C11 H8 3.34(3) no .
C11 H1B 3.27(3) no 3_766
C12 H10 2.65(2) no .
H8 H4 2.55(4) no .
H8 H10 2.36(4) no .
H4 H3 2.39(4) no .
H3 H1B 2.45(4) no .
H1B H12B 2.34(4) no 3_766
H12B H10 2.43(3) no .
O19 H8 3.51(3) no 3_765
O19 H12B 3.25(3) no 1_455
O19 H10 2.76(3) no 1_455
O19 H10 3.53(2) no 3_765
O20 H4 3.46(3) no .
O20 H4 3.09(3) no 4_554
O20 H3 2.50(3) no 4_554
O25 H4 2.98(3) no 2_755
O26 H8 2.91(3) no 1_456
O26 H8 3.07(3) no 4_455
O26 H4 3.23(3) no 1_456
O26 H4 3.39(3) no 4_455
N21 H8 2.67(3) no 1_455
N21 H1B 3.16(3) no .
N21 H10 2.65(2) no 1_455
N22 H8 3.08(3) no 1_455
N22 H1B 3.52(3) no .
N22 H1B 3.30(3) no 4_554
N22 H12B 3.56(2) no 3_765
N23 H3 3.42(2) no .
N23 H3 2.89(3) no 4_554
N23 H1B 2.75(3) no 4_554
N23 H12B 3.42(2) no 3_765
C10 H12B 3.26(3) no 3_866
C12 H10 3.23(2) no 3_866
C13 H10 3.39(3) no 1_455
C13 H10 3.33(2) no 3_765
C14 H1B 3.34(3) no .
C14 H12B 3.55(2) no 3_765
C14 H10 3.35(2) no 1_455
C14 H10 3.43(2) no 3_765
C15 H3 3.19(3) no .
C15 H3 3.41(3) no 4_554
C15 H12B 3.39(2) no 3_765
C16 H4 3.49(3) no .
C16 H3 3.44(3) no .
C16 H3 3.24(3) no 4_554
H8 O19 3.51(3) no 3_765
H8 O26 2.91(3) no 1_654
H8 O26 3.07(3) no 4_654
H8 N21 2.67(3) no 1_655
H8 N22 3.08(3) no 1_655
H4 O20 3.46(3) no .
H4 O20 3.09(3) no 4_555
H4 O25 2.98(3) no 2_745
H4 O26 3.23(3) no 1_654
H4 O26 3.39(3) no 4_654
H4 C16 3.49(3) no .
H3 O20 2.50(3) no 4_555
H3 N23 3.42(2) no .
H3 N23 2.89(3) no 4_555
H3 C15 3.19(3) no .
H3 C15 3.41(3) no 4_555
H3 C16 3.44(3) no .
H3 C16 3.24(3) no 4_555
H1B N21 3.16(3) no .
H1B N22 3.52(3) no .
H1B N22 3.30(3) no 4_555
H1B N23 2.75(3) no 4_555
H1B C14 3.34(3) no .
H12B O19 3.25(3) no 1_655
H12B N22 3.56(2) no 3_765
H12B N23 3.42(2) no 3_765
H12B C10 3.26(3) no 3_866
H12B C14 3.55(2) no 3_765
H12B C15 3.39(2) no 3_765
H12B H10 2.88(3) no 3_866
H10 O19 2.76(3) no 1_655
H10 O19 3.53(2) no 3_765
H10 N21 2.65(2) no 1_655
H10 C12 3.23(2) no 3_866
H10 C13 3.39(3) no 1_655
H10 C13 3.33(2) no 3_765
H10 C14 3.35(2) no 1_655
H10 C14 3.43(2) no 3_765
H10 H12B 2.88(3) no 3_866

loop_
_geom_torsion_atom_site_label_1
_geom_torsion_atom_site_label_2
_geom_torsion_atom_site_label_3
_geom_torsion_atom_site_label_4
_geom_torsion
_geom_torsion_publ_flag
_geom_torsion_site_symmetry_1
_geom_torsion_site_symmetry_3
_geom_torsion_site_symmetry_4
N22 N21 C14 C13 -177.57(17) no . . .
N22 N21 C14 C15 0.3(2) no . . .
C14 N21 N22 N23 -0.3(2) no . . .
N21 N22 N23 C15 0.2(2) no . . .
N22 N23 C15 C14 -0.0(2) no . . .
N22 N23 C15 C16 179.66(17) no . . .
C17 N24 C18 C13 -179.69(15) no . . 3_765
C17 N24 C18 C17 0.2(3) no . . 3_765
C18 N24 C17 C16 -179.83(15) no . . .
C18 N24 C17 C18 -0.2(3) no . . 3_765
C2 C1 C12 C11 -0.5(3) no . 3_766 3_766
C12 C1 C2 C3 -179.15(18) no 3_766 . .
C12 C1 C2 C5 0.6(3) no 3_766 . .
C1 C2 C3 C4 -179.90(18) no . . .
C1 C2 C5 C6 179.19(16) no . . .
C1 C2 C5 C9 -0.3(3) no . . 3_766
C3 C2 C5 C6 -1.1(3) no . . .
C3 C2 C5 C9 179.39(16) no . . 3_766
C5 C2 C3 C4 0.4(3) no . . .
C2 C3 C4 C7 0.2(3) no . . .
C3 C4 C7 C6 -0.1(3) no . . .
C3 C4 C7 C8 -179.26(18) no . . .
C2 C5 C6 C7 1.2(3) no . . .
C2 C5 C6 C9 -179.89(16) no . . .
C2 C5 C9 C6 179.89(16) no . 3_766 3_766
C2 C5 C9 C11 0.1(3) no . 3_766 3_766
C6 C5 C9 C6 0.4(3) no . 3_766 3_766
C6 C5 C9 C11 -179.44(16) no . 3_766 3_766
C9 C5 C6 C7 -179.30(16) no 3_766 . .
C9 C5 C6 C9 -0.4(3) no 3_766 . .
C5 C6 C7 C4 -0.6(3) no . . .
C5 C6 C7 C8 178.59(16) no . . .
C5 C6 C9 C5 0.4(3) no . . 3_766
C5 C6 C9 C11 -179.44(16) no . . .
C7 C6 C9 C5 179.30(16) no . . 3_766
C7 C6 C9 C11 -0.5(3) no . . .
C9 C6 C7 C4 -179.50(16) no . . .
C9 C6 C7 C8 -0.3(3) no . . .
C4 C7 C8 C10 179.82(18) no . . .
C6 C7 C8 C10 0.7(3) no . . .
C7 C8 C10 C11 -0.2(3) no . . .
C5 C9 C11 C10 -178.81(16) no 3_766 . .
C5 C9 C11 C12 0.0(3) no 3_766 . .
C6 C9 C11 C10 1.0(3) no . . .
C6 C9 C11 C12 179.85(16) no . . .
C8 C10 C11 C9 -0.6(3) no . . .
C8 C10 C11 C12 -179.46(18) no . . .
C9 C11 C12 C1 -0.3(3) no . . 3_766
C10 C11 C12 C1 178.54(18) no . . 3_766
O19 C13 C14 N21 -2.5(3) no . . .
O19 C13 C14 C15 -180.00(17) no . . .
O19 C13 C18 N24 1.1(3) no . 3_765 3_765
O19 C13 C18 C17 -179.02(16) no . 3_765 .
C14 C13 C18 N24 -178.09(15) no . 3_765 3_765
C14 C13 C18 C17 1.8(3) no . 3_765 .
C18 C13 C14 N21 176.65(16) no 3_765 . .
C18 C13 C14 C15 -0.9(3) no 3_765 . .
N21 C14 C15 N23 -0.2(2) no . . .
N21 C14 C15 C16 -179.85(16) no . . .
C13 C14 C15 N23 177.76(17) no . . .
C13 C14 C15 C16 -1.9(3) no . . .
N23 C15 C16 O20 4.3(3) no . . .
N23 C15 C16 C17 -176.11(17) no . . .
C14 C15 C16 O20 -176.08(18) no . . .
C14 C15 C16 C17 3.5(3) no . . .
O20 C16 C17 N24 -3.3(3) no . . .
O20 C16 C17 C18 177.13(16) no . . 3_765
C15 C16 C17 N24 177.10(15) no . . .
C15 C16 C17 C18 -2.5(3) no . . 3_765
N24 C17 C18 N24 0.2(3) no . 3_765 3_765
N24 C17 C18 C13 -179.68(16) no . 3_765 .
C16 C17 C18 N24 179.81(16) no . 3_765 3_765
C16 C17 C18 C13 -0.1(3) no . 3_765 .
